data_1572720
loop_
_publ_author_name
'Yan, Xiaosheng'
'Weng, Peimin'
'Cao, Jinlian'
'Lin, Kexin'
'Qi, Yuanwei'
'Wu, Xin'
'Jiang, Yun-Bao'

_publ_section_title
;
 Simultaneous formation of helical and sheet-like assemblies from short
 azapeptides enables spontaneous resolution.
;
_journal_issue 41
_journal_name_full Nanoscale
_journal_page_first 19221
_journal_page_last 19227
_journal_paper_doi 10.1039/d4nr02872d
_journal_volume 16
_journal_year 2024
_chemical_absolute_configuration rmad
_chemical_formula_moiety 'C17 H18 N4 O2 S'
_chemical_formula_sum 'C17 H18 N4 O2 S'
_chemical_formula_weight 342.41
_space_group_crystal_system orthorhombic
_space_group_IT_number 19
_space_group_name_Hall 'P 2ac 2ab'
_space_group_name_H-M_alt 'P 21 21 21'
_atom_sites_solution_hydrogens geom
_audit_block_doi 10.5517/ccdc.csd.cc2527r8
_audit_creation_date 2020-04-20
_audit_creation_method
;
Olex2 1.2
(compiled 2017.08.10 svn.r3458 for OlexSys, GUI svn.r5381)
;
_audit_update_record
;
2020-04-21 deposited with the CCDC.	2024-09-30 downloaded from the CCDC.
;
_cell_angle_alpha 90
_cell_angle_beta 90
_cell_angle_gamma 90
_cell_formula_units_Z 4
_cell_length_a 4.7117(2)
_cell_length_b 15.8669(8)
_cell_length_c 22.3016(12)
_cell_measurement_reflns_used 2725
_cell_measurement_temperature 100.01(10)
_cell_measurement_theta_max 28.6540
_cell_measurement_theta_min 3.8900
_cell_volume 1667.27(14)
_computing_cell_refinement 'Bruker FRAMBO'
_computing_data_collection 'Bruker FRAMBO'
_computing_data_reduction 'Bruker SAINT'
_computing_molecular_graphics 'Olex2 (Dolomanov et al., 2009)'
_computing_publication_material 'Olex2 (Dolomanov et al., 2009)'
_computing_structure_refinement 'ShelXL (Sheldrick, 2015)'
_computing_structure_solution 'SHELXS-97 (Sheldrick, 1990)'
_diffrn_ambient_temperature 100.01(10)
_diffrn_measured_fraction_theta_full 0.997
_diffrn_measured_fraction_theta_max 0.996
_diffrn_measurement_device_type 'SuperNova, Dual, Cu at zero, Atlas'
_diffrn_measurement_method 'phi and omega scans'
_diffrn_radiation_monochromator graphite
_diffrn_radiation_type MoK\a
_diffrn_radiation_wavelength 0.71073
_diffrn_reflns_av_R_equivalents 0.0223
_diffrn_reflns_av_unetI/netI 0.0415
_diffrn_reflns_Laue_measured_fraction_full 0.997
_diffrn_reflns_Laue_measured_fraction_max 0.996
_diffrn_reflns_limit_h_max 4
_diffrn_reflns_limit_h_min -5
_diffrn_reflns_limit_k_max 18
_diffrn_reflns_limit_k_min -13
_diffrn_reflns_limit_l_max 26
_diffrn_reflns_limit_l_min -17
_diffrn_reflns_number 4598
_diffrn_reflns_point_group_measured_fraction_full 0.975
_diffrn_reflns_point_group_measured_fraction_max 0.975
_diffrn_reflns_theta_full 25.000
_diffrn_reflns_theta_max 25.000
_diffrn_reflns_theta_min 3.654
_exptl_absorpt_coefficient_mu 0.212
_exptl_absorpt_correction_T_max 1.00000
_exptl_absorpt_correction_T_min 0.90794
_exptl_absorpt_correction_type multi-scan
_exptl_absorpt_process_details
;
CrysAlisPro, Agilent Technologies,
Version 1.171.36.28 (release 01-02-2013 CrysAlis171 .NET)
(compiled Feb  1 2013,16:14:44)
Empirical absorption correction using spherical harmonics,
 implemented in SCALE3 ABSPACK scaling algorithm.
;
_exptl_crystal_colour colourless
_exptl_crystal_density_diffrn 1.364
_exptl_crystal_density_method 'not measured'
_exptl_crystal_description block
_exptl_crystal_F_000 720
_exptl_crystal_size_max 0.22
_exptl_crystal_size_mid 0.11
_exptl_crystal_size_min 0.11
_refine_diff_density_max 0.313
_refine_diff_density_min -0.297
_refine_diff_density_rms 0.043
_refine_ls_abs_structure_details
;
 Flack x determined using 967 quotients [(I+)-(I-)]/[(I+)+(I-)]
 (Parsons, Flack and Wagner, Acta Cryst. B69 (2013) 249-259).
;
_refine_ls_abs_structure_Flack 0.08(5)
_refine_ls_extinction_method none
_refine_ls_goodness_of_fit_ref 1.065
_refine_ls_hydrogen_treatment constr
_refine_ls_matrix_type full
_refine_ls_number_parameters 217
_refine_ls_number_reflns 2876
_refine_ls_number_restraints 0
_refine_ls_restrained_S_all 1.065
_refine_ls_R_factor_all 0.0377
_refine_ls_R_factor_gt 0.0329
_refine_ls_shift/su_max 0.001
_refine_ls_shift/su_mean 0.000
_refine_ls_structure_factor_coef Fsqd
_refine_ls_weighting_details 'w=1/[\s^2^(Fo^2^)+(0.0319P)^2^+0.2684P] where P=(Fo^2^+2Fc^2^)/3'
_refine_ls_weighting_scheme calc
_refine_ls_wR_factor_gt 0.0727
_refine_ls_wR_factor_ref 0.0759
_reflns_Friedel_coverage 0.642
_reflns_Friedel_fraction_full 0.943
_reflns_Friedel_fraction_max 0.943
_reflns_number_gt 2659
_reflns_number_total 2876
_reflns_threshold_expression 'I > 2\s(I)'
_cod_data_source_file d4nr02872d2.cif
_cod_data_source_block p
_cod_depositor_comments 'Adding full bibliography for 1572720--1572724.cif.'
_cod_database_code 1572720
_shelx_shelxl_version_number 2014/8
_shelx_space_group_comment
;
The symmetry employed for this shelxl refinement is uniquely defined
by the following loop, which should always be used as a source of
symmetry information in preference to the above space-group names.
They are only intended as comments.
;
_olex2_refinement_description
;
1. Fixed Uiso
 At 1.2 times of:
  All C(H) groups, All N(H) groups
 At 1.5 times of:
  All C(H,H,H) groups
2.a Ternary CH refined with riding coordinates:
 C9(H9)
2.b Me refined with riding coordinates:
 C1(H1A,H1B,H1C)
2.c Aromatic/amide H refined with riding coordinates:
 N1(H1), N2(H2), N4(H4), N3(H3), C3(H3A), C4(H4A), C5(H5), C8(H8), C10(H10),
 C11(H11), C13(H13), C14(H14), C15(H15), C16(H16)
;
_olex2_submission_special_instructions 'No special instructions were received'

loop_
_space_group_symop_operation_xyz
'x, y, z'
'-x+1/2, -y, z+1/2'
'-x, y+1/2, -z+1/2'
'x+1/2, -y+1/2, -z'

loop_
_atom_site_label
_atom_site_type_symbol
_atom_site_fract_x
_atom_site_fract_y
_atom_site_fract_z
_atom_site_U_iso_or_equiv
_atom_site_adp_type
_atom_site_occupancy
_atom_site_site_symmetry_order
_atom_site_calc_flag
_atom_site_refinement_flags_posn
_atom_site_refinement_flags_adp
_atom_site_refinement_flags_occupancy
_atom_site_disorder_assembly
_atom_site_disorder_group
S1 S -0.05379(15) 1.22750(4) 0.84676(3) 0.01862(18) Uani 1 1 d . . . . .
N1 N 0.1588(5) 1.08189(15) 0.88734(10) 0.0190(5) Uani 1 1 d . . . . .
H1 H 0.2771 1.0411 0.8826 0.023 Uiso 1 1 calc R . . . .
O2 O 0.0260(4) 0.99297(11) 0.76404(8) 0.0179(4) Uani 1 1 d . . . . .
O1 O 0.2636(4) 0.89098(12) 0.87296(8) 0.0206(5) Uani 1 1 d . . . . .
C17 C 0.1521(5) 1.14144(16) 0.84499(12) 0.0151(6) Uani 1 1 d . . . . .
N2 N 0.3280(5) 1.12955(14) 0.79705(10) 0.0157(5) Uani 1 1 d . . . . .
H2 H 0.3628 1.1708 0.7732 0.019 Uiso 1 1 calc R . . . .
N4 N 0.2748(5) 0.83307(14) 0.78072(10) 0.0165(5) Uani 1 1 d . . . . .
H4 H 0.2274 0.7923 0.7574 0.020 Uiso 1 1 calc R . . . .
N3 N 0.4514(5) 1.05123(13) 0.78647(9) 0.0162(5) Uani 1 1 d . . . . .
H3 H 0.6317 1.0447 0.7902 0.019 Uiso 1 1 calc R . . . .
C1 C 0.4927(6) 0.89527(17) 0.69073(12) 0.0202(6) Uani 1 1 d . . . . .
H1A H 0.6031 0.9424 0.6771 0.030 Uiso 1 1 calc R . . . .
H1B H 0.5934 0.8439 0.6826 0.030 Uiso 1 1 calc R . . . .
H1C H 0.3138 0.8945 0.6701 0.030 Uiso 1 1 calc R . . . .
C2 C 0.0219(6) 0.75991(16) 0.86017(11) 0.0168(6) Uani 1 1 d . . . . .
C3 C 0.0375(6) 0.67990(17) 0.83382(12) 0.0199(6) Uani 1 1 d . . . . .
H3A H 0.1561 0.6710 0.8011 0.024 Uiso 1 1 calc R . . . .
C4 C -0.2040(6) 1.01478(19) 0.94714(13) 0.0231(7) Uani 1 1 d . . . . .
H4A H -0.2216 0.9740 0.9174 0.028 Uiso 1 1 calc R . . . .
C5 C 0.0169(7) 1.14136(18) 0.98427(12) 0.0258(7) Uani 1 1 d . . . . .
H5 H 0.1474 1.1848 0.9796 0.031 Uiso 1 1 calc R . . . .
C6 C 0.2848(6) 0.98528(17) 0.77022(12) 0.0142(6) Uani 1 1 d . . . . .
C7 C -0.0153(6) 1.08041(17) 0.94016(12) 0.0190(6) Uani 1 1 d . . . . .
C8 C -0.3057(7) 0.62666(19) 0.90437(13) 0.0248(7) Uani 1 1 d . . . . .
H8 H -0.4166 0.5826 0.9187 0.030 Uiso 1 1 calc R . . . .
C9 C 0.4414(6) 0.90317(16) 0.75803(12) 0.0158(6) Uani 1 1 d . . . . .
H9 H 0.6247 0.9044 0.7788 0.019 Uiso 1 1 calc R . . . .
C10 C -0.1231(6) 0.61391(18) 0.85627(12) 0.0232(7) Uani 1 1 d . . . . .
H10 H -0.1086 0.5607 0.8390 0.028 Uiso 1 1 calc R . . . .
C11 C -0.3213(7) 0.70555(19) 0.93079(14) 0.0261(7) Uani 1 1 d . . . . .
H11 H -0.4421 0.7143 0.9632 0.031 Uiso 1 1 calc R . . . .
C12 C 0.1947(6) 0.83272(17) 0.83916(12) 0.0165(6) Uani 1 1 d . . . . .
C13 C -0.1577(6) 0.77136(19) 0.90920(13) 0.0220(6) Uani 1 1 d . . . . .
H13 H -0.1676 0.8239 0.9276 0.026 Uiso 1 1 calc R . . . .
C14 C -0.1490(7) 1.1362(2) 1.03552(13) 0.0315(8) Uani 1 1 d . . . . .
H14 H -0.1314 1.1770 1.0653 0.038 Uiso 1 1 calc R . . . .
C15 C -0.3398(7) 1.0712(2) 1.04270(15) 0.0359(9) Uani 1 1 d . . . . .
H15 H -0.4505 1.0685 1.0772 0.043 Uiso 1 1 calc R . . . .
C16 C -0.3682(7) 1.0097(2) 0.99896(14) 0.0311(8) Uani 1 1 d . . . . .
H16 H -0.4956 0.9655 1.0041 0.037 Uiso 1 1 calc R . . . .

loop_
_atom_site_aniso_label
_atom_site_aniso_U_11
_atom_site_aniso_U_22
_atom_site_aniso_U_33
_atom_site_aniso_U_23
_atom_site_aniso_U_13
_atom_site_aniso_U_12
S1 0.0216(4) 0.0160(3) 0.0183(4) 0.0006(3) -0.0001(3) 0.0033(3)
N1 0.0195(13) 0.0192(12) 0.0183(12) 0.0017(10) 0.0011(11) 0.0061(11)
O2 0.0118(10) 0.0196(10) 0.0223(11) -0.0010(8) 0.0001(9) -0.0010(9)
O1 0.0260(11) 0.0175(10) 0.0185(10) -0.0024(8) -0.0013(9) 0.0002(9)
C17 0.0133(13) 0.0163(13) 0.0158(14) -0.0033(12) -0.0045(12) -0.0016(11)
N2 0.0162(12) 0.0119(11) 0.0190(12) 0.0010(10) 0.0041(10) -0.0017(10)
N4 0.0214(12) 0.0113(11) 0.0170(12) -0.0028(10) 0.0004(10) -0.0023(11)
N3 0.0114(11) 0.0153(11) 0.0220(13) -0.0011(10) 0.0002(10) -0.0005(11)
C1 0.0206(16) 0.0182(14) 0.0217(15) -0.0017(12) 0.0064(13) -0.0006(13)
C2 0.0177(14) 0.0195(14) 0.0130(14) 0.0039(11) -0.0033(12) 0.0019(13)
C3 0.0215(14) 0.0205(14) 0.0176(15) 0.0018(11) -0.0002(13) 0.0005(14)
C4 0.0223(16) 0.0252(16) 0.0217(16) 0.0034(13) -0.0016(13) 0.0046(15)
C5 0.0336(18) 0.0224(15) 0.0214(16) 0.0022(12) -0.0027(14) 0.0053(15)
C6 0.0155(15) 0.0183(14) 0.0089(13) -0.0008(11) 0.0013(11) -0.0012(13)
C7 0.0220(16) 0.0202(14) 0.0149(14) 0.0025(11) -0.0007(13) 0.0072(13)
C8 0.0243(17) 0.0288(17) 0.0212(16) 0.0116(14) -0.0033(14) -0.0070(15)
C9 0.0115(12) 0.0175(13) 0.0184(14) -0.0002(11) 0.0017(12) -0.0025(13)
C10 0.0296(17) 0.0204(15) 0.0197(16) 0.0037(13) -0.0045(14) -0.0018(14)
C11 0.0279(17) 0.0304(18) 0.0202(16) 0.0070(13) 0.0054(14) 0.0034(15)
C12 0.0167(14) 0.0171(14) 0.0157(14) -0.0008(12) -0.0013(12) 0.0050(13)
C13 0.0257(15) 0.0209(15) 0.0194(15) 0.0034(13) 0.0021(13) 0.0025(15)
C14 0.046(2) 0.0324(18) 0.0159(16) -0.0001(14) -0.0023(15) 0.0189(18)
C15 0.0373(19) 0.049(2) 0.0213(17) 0.0126(16) 0.0093(16) 0.0212(19)
C16 0.0231(17) 0.0400(19) 0.0302(19) 0.0125(16) 0.0042(15) 0.0049(16)

loop_
_atom_type_symbol
_atom_type_description
_atom_type_scat_dispersion_real
_atom_type_scat_dispersion_imag
_atom_type_scat_source
C C 0.0033 0.0016 'International Tables Vol C Tables 4.2.6.8 and 6.1.1.4'
H H 0.0000 0.0000 'International Tables Vol C Tables 4.2.6.8 and 6.1.1.4'
N N 0.0061 0.0033 'International Tables Vol C Tables 4.2.6.8 and 6.1.1.4'
O O 0.0106 0.0060 'International Tables Vol C Tables 4.2.6.8 and 6.1.1.4'
S S 0.1246 0.1234 'International Tables Vol C Tables 4.2.6.8 and 6.1.1.4'

loop_
_geom_angle_atom_site_label_1
_geom_angle_atom_site_label_2
_geom_angle_atom_site_label_3
_geom_angle
_geom_angle_site_symmetry_1
_geom_angle_site_symmetry_3
_geom_angle_publ_flag
C17 N1 H1 117.4 . . ?
C17 N1 C7 125.3(2) . . ?
C7 N1 H1 117.4 . . ?
N1 C17 S1 125.0(2) . . ?
N1 C17 N2 116.2(2) . . ?
N2 C17 S1 118.8(2) . . ?
C17 N2 H2 119.7 . . ?
C17 N2 N3 120.6(2) . . ?
N3 N2 H2 119.7 . . ?
C9 N4 H4 120.4 . . ?
C12 N4 H4 120.4 . . ?
C12 N4 C9 119.2(2) . . ?
N2 N3 H3 120.3 . . ?
C6 N3 N2 119.5(2) . . ?
C6 N3 H3 120.3 . . ?
H1A C1 H1B 109.5 . . ?
H1A C1 H1C 109.5 . . ?
H1B C1 H1C 109.5 . . ?
C9 C1 H1A 109.5 . . ?
C9 C1 H1B 109.5 . . ?
C9 C1 H1C 109.5 . . ?
C3 C2 C12 122.9(2) . . ?
C13 C2 C3 118.6(3) . . ?
C13 C2 C12 118.5(2) . . ?
C2 C3 H3A 119.8 . . ?
C10 C3 C2 120.3(3) . . ?
C10 C3 H3A 119.8 . . ?
C7 C4 H4A 120.1 . . ?
C7 C4 C16 119.7(3) . . ?
C16 C4 H4A 120.1 . . ?
C7 C5 H5 120.6 . . ?
C14 C5 H5 120.6 . . ?
C14 C5 C7 118.8(3) . . ?
O2 C6 N3 121.7(2) . . ?
O2 C6 C9 123.0(2) . . ?
N3 C6 C9 115.3(2) . . ?
C4 C7 N1 118.3(2) . . ?
C4 C7 C5 121.1(3) . . ?
C5 C7 N1 120.5(3) . . ?
C10 C8 H8 120.2 . . ?
C11 C8 H8 120.2 . . ?
C11 C8 C10 119.5(3) . . ?
N4 C9 C1 111.4(2) . . ?
N4 C9 C6 109.3(2) . . ?
N4 C9 H9 109.1 . . ?
C1 C9 H9 109.1 . . ?
C6 C9 C1 108.8(2) . . ?
C6 C9 H9 109.1 . . ?
C3 C10 C8 120.5(3) . . ?
C3 C10 H10 119.8 . . ?
C8 C10 H10 119.8 . . ?
C8 C11 H11 119.9 . . ?
C13 C11 C8 120.3(3) . . ?
C13 C11 H11 119.9 . . ?
O1 C12 N4 120.6(3) . . ?
O1 C12 C2 122.1(2) . . ?
N4 C12 C2 117.2(2) . . ?
C2 C13 H13 119.6 . . ?
C11 C13 C2 120.8(3) . . ?
C11 C13 H13 119.6 . . ?
C5 C14 H14 119.8 . . ?
C15 C14 C5 120.5(3) . . ?
C15 C14 H14 119.8 . . ?
C14 C15 H15 119.7 . . ?
C14 C15 C16 120.6(3) . . ?
C16 C15 H15 119.7 . . ?
C4 C16 H16 120.3 . . ?
C15 C16 C4 119.3(3) . . ?
C15 C16 H16 120.3 . . ?

loop_
_geom_bond_atom_site_label_1
_geom_bond_atom_site_label_2
_geom_bond_distance
_geom_bond_site_symmetry_2
_geom_bond_publ_flag
S1 C17 1.675(3) . ?
N1 H1 0.8600 . ?
N1 C17 1.336(3) . ?
N1 C7 1.436(3) . ?
O2 C6 1.233(3) . ?
O1 C12 1.236(3) . ?
C17 N2 1.366(3) . ?
N2 H2 0.8600 . ?
N2 N3 1.392(3) . ?
N4 H4 0.8600 . ?
N4 C9 1.453(3) . ?
N4 C12 1.357(3) . ?
N3 H3 0.8600 . ?
N3 C6 1.357(3) . ?
C1 H1A 0.9600 . ?
C1 H1B 0.9600 . ?
C1 H1C 0.9600 . ?
C1 C9 1.525(4) . ?
C2 C3 1.401(4) . ?
C2 C12 1.489(4) . ?
C2 C13 1.395(4) . ?
C3 H3A 0.9300 . ?
C3 C10 1.385(4) . ?
C4 H4A 0.9300 . ?
C4 C7 1.378(4) . ?
C4 C16 1.393(4) . ?
C5 H5 0.9300 . ?
C5 C7 1.388(4) . ?
C5 C14 1.387(4) . ?
C6 C9 1.522(4) . ?
C8 H8 0.9300 . ?
C8 C10 1.390(4) . ?
C8 C11 1.385(4) . ?
C9 H9 0.9800 . ?
C10 H10 0.9300 . ?
C11 H11 0.9300 . ?
C11 C13 1.384(4) . ?
C13 H13 0.9300 . ?
C14 H14 0.9300 . ?
C14 C15 1.378(5) . ?
C15 H15 0.9300 . ?
C15 C16 1.386(5) . ?
C16 H16 0.9300 . ?

loop_
_geom_hbond_atom_site_label_D
_geom_hbond_atom_site_label_H
_geom_hbond_atom_site_label_A
_geom_hbond_distance_DH
_geom_hbond_distance_HA
_geom_hbond_distance_DA
_geom_hbond_angle_DHA
_geom_hbond_site_symmetry_A
N1 H1 O1 0.86 2.39 3.086(3) 137.9 .

loop_
_geom_torsion_atom_site_label_1
_geom_torsion_atom_site_label_2
_geom_torsion_atom_site_label_3
_geom_torsion_atom_site_label_4
_geom_torsion
_geom_torsion_site_symmetry_1
_geom_torsion_site_symmetry_2
_geom_torsion_site_symmetry_3
_geom_torsion_site_symmetry_4
_geom_torsion_publ_flag
S1 C17 N2 N3 -164.87(19) . . . . ?
N1 C17 N2 N3 15.0(4) . . . . ?
O2 C6 C9 N4 -40.7(4) . . . . ?
O2 C6 C9 C1 81.2(3) . . . . ?
C17 N1 C7 C4 116.9(3) . . . . ?
C17 N1 C7 C5 -66.3(4) . . . . ?
C17 N2 N3 C6 67.6(3) . . . . ?
N2 N3 C6 O2 0.6(4) . . . . ?
N2 N3 C6 C9 178.4(2) . . . . ?
N3 C6 C9 N4 141.6(2) . . . . ?
N3 C6 C9 C1 -96.5(3) . . . . ?
C2 C3 C10 C8 1.3(4) . . . . ?
C3 C2 C12 O1 -152.5(3) . . . . ?
C3 C2 C12 N4 27.6(4) . . . . ?
C3 C2 C13 C11 -1.2(4) . . . . ?
C5 C14 C15 C16 0.2(5) . . . . ?
C7 N1 C17 S1 2.2(4) . . . . ?
C7 N1 C17 N2 -177.6(2) . . . . ?
C7 C4 C16 C15 0.3(4) . . . . ?
C7 C5 C14 C15 0.8(4) . . . . ?
C8 C11 C13 C2 0.9(4) . . . . ?
C9 N4 C12 O1 -0.4(4) . . . . ?
C9 N4 C12 C2 179.5(2) . . . . ?
C10 C8 C11 C13 0.4(5) . . . . ?
C11 C8 C10 C3 -1.6(4) . . . . ?
C12 N4 C9 C1 -176.0(2) . . . . ?
C12 N4 C9 C6 -55.7(3) . . . . ?
C12 C2 C3 C10 178.3(2) . . . . ?
C12 C2 C13 C11 -179.5(3) . . . . ?
C13 C2 C3 C10 0.0(4) . . . . ?
C13 C2 C12 O1 25.7(4) . . . . ?
C13 C2 C12 N4 -154.1(3) . . . . ?
C14 C5 C7 N1 -178.0(3) . . . . ?
C14 C5 C7 C4 -1.3(4) . . . . ?
C14 C15 C16 C4 -0.8(5) . . . . ?
C16 C4 C7 N1 177.5(3) . . . . ?
C16 C4 C7 C5 0.8(4) . . . . ?
